data_1548366
loop_
_publ_author_name
'Gang Liao'
'Xue-Song Yin'
'Kai Chen'
'Qi Zhang'
'Shuo-Qing Zhang'
'Bing-Feng Shi'

_publ_section_title
;
 Stereoselective alkoxycarbonylation of unactivated C(sp3)-H bonds with
 alkyl chloroformates via Pd(II)/Pd(IV) catalysis
;
_journal_name_full 'Nature Communications'
_journal_page_first 12901
_journal_paper_doi 10.1038/ncomms12901
_journal_volume 7
_journal_year 2016
_chemical_absolute_configuration unk
_chemical_formula_moiety 'C28 H21 N3 O5'
_chemical_formula_sum 'C28 H21 N3 O5'
_chemical_formula_weight 479.48
_space_group_crystal_system orthorhombic
_space_group_IT_number 19
_space_group_name_Hall 'P 2ac 2ab'
_space_group_name_H-M_alt 'P 21 21 21'
_symmetry_space_group_name_Hall 'P 2ac 2ab'
_symmetry_space_group_name_H-M 'P 21 21 21'
_atom_sites_solution_hydrogens geom
_atom_sites_solution_primary direct
_atom_sites_solution_secondary difmap
_cell_angle_alpha 90.00
_cell_angle_beta 90.00
_cell_angle_gamma 90.00
_cell_formula_units_Z 4
_cell_length_a 7.6735(5)
_cell_length_b 14.4087(11)
_cell_length_c 21.653(2)
_cell_measurement_reflns_used 2643
_cell_measurement_temperature 293(2)
_cell_measurement_theta_max 29.3868
_cell_measurement_theta_min 2.8106
_cell_volume 2394.1(3)
_computing_cell_refinement
;
CrysAlisPro, Agilent Technologies,
Version 1.171.35.11 (release 16-05-2011 CrysAlis171 .NET)
(compiled May 16 2011,17:55:39)
;
_computing_data_collection
;
CrysAlisPro, Agilent Technologies,
Version 1.171.35.11 (release 16-05-2011 CrysAlis171 .NET)
(compiled May 16 2011,17:55:39)
;
_computing_data_reduction
;
CrysAlisPro, Agilent Technologies,
Version 1.171.35.11 (release 16-05-2011 CrysAlis171 .NET)
(compiled May 16 2011,17:55:39)
;
_computing_molecular_graphics 'Olex2 (Dolomanov et al., 2009)'
_computing_publication_material 'Olex2 (Dolomanov et al., 2009)'
_computing_structure_refinement 'ShelXL (Sheldrick, 2008)'
_computing_structure_solution 'ShelXS (Sheldrick, 2008)'
_diffrn_ambient_temperature 293.15
_diffrn_detector_area_resol_mean 10.3592
_diffrn_measured_fraction_theta_full 0.998
_diffrn_measured_fraction_theta_max 0.998
_diffrn_measurement_device_type 'Xcalibur, Atlas, Gemini ultra'
_diffrn_measurement_method '\w scans'
_diffrn_orient_matrix_UB_11 0.0142571000
_diffrn_orient_matrix_UB_12 -0.0478944000
_diffrn_orient_matrix_UB_13 -0.0056319000
_diffrn_orient_matrix_UB_21 0.0053605000
_diffrn_orient_matrix_UB_22 0.0089983000
_diffrn_orient_matrix_UB_23 -0.0321445000
_diffrn_orient_matrix_UB_31 0.0911944000
_diffrn_orient_matrix_UB_32 0.0069460000
_diffrn_orient_matrix_UB_33 0.0027711000
_diffrn_radiation_monochromator graphite
_diffrn_radiation_type MoK\a
_diffrn_radiation_wavelength 0.71073
_diffrn_reflns_av_R_equivalents 0.0454
_diffrn_reflns_av_unetI/netI 0.0268
_diffrn_reflns_limit_h_max 8
_diffrn_reflns_limit_h_min -9
_diffrn_reflns_limit_k_max 17
_diffrn_reflns_limit_k_min -17
_diffrn_reflns_limit_l_max 26
_diffrn_reflns_limit_l_min -23
_diffrn_reflns_number 15664
_diffrn_reflns_theta_full 25.35
_diffrn_reflns_theta_max 25.35
_diffrn_reflns_theta_min 2.82
_diffrn_source 'Enhance (Mo) X-ray Source'
_exptl_absorpt_coefficient_mu 0.093
_exptl_absorpt_correction_T_max 1.00000
_exptl_absorpt_correction_T_min 0.94874
_exptl_absorpt_correction_type multi-scan
_exptl_absorpt_process_details
;
CrysAlisPro, Agilent Technologies,
Version 1.171.35.11 (release 16-05-2011 CrysAlis171 .NET)
(compiled May 16 2011,17:55:39)
Empirical absorption correction using spherical harmonics,
 implemented in SCALE3 ABSPACK scaling algorithm.
;
_exptl_crystal_colour colourless
_exptl_crystal_colour_primary colourless
_exptl_crystal_density_diffrn 1.330
_exptl_crystal_density_method 'not measured'
_exptl_crystal_description block
_exptl_crystal_F_000 1000
_exptl_crystal_size_max 0.42
_exptl_crystal_size_mid 0.29
_exptl_crystal_size_min 0.26
_refine_diff_density_max 0.115
_refine_diff_density_min -0.133
_refine_diff_density_rms 0.028
_refine_ls_abs_structure_details 'Flack H D (1983), Acta Cryst. A39, 876-881'
_refine_ls_abs_structure_Flack -2.9(16)
_refine_ls_extinction_method none
_refine_ls_goodness_of_fit_ref 1.037
_refine_ls_hydrogen_treatment constr
_refine_ls_matrix_type full
_refine_ls_number_parameters 326
_refine_ls_number_reflns 2509
_refine_ls_number_restraints 0
_refine_ls_restrained_S_all 1.037
_refine_ls_R_factor_all 0.0558
_refine_ls_R_factor_gt 0.0400
_refine_ls_shift/su_max 0.000
_refine_ls_shift/su_mean 0.000
_refine_ls_structure_factor_coef Fsqd
_refine_ls_weighting_details 'calc w=1/[\s^2^(Fo^2^)+(0.0523P)^2^+0.1592P] where P=(Fo^2^+2Fc^2^)/3'
_refine_ls_weighting_scheme calc
_refine_ls_wR_factor_gt 0.0937
_refine_ls_wR_factor_ref 0.1024
_reflns_number_gt 1998
_reflns_number_total 2509
_reflns_threshold_expression >2sigma(I)
_cod_data_source_file ncomms12901-s4.cif
_cod_data_source_block 150609_lg3_143_5
_cod_original_cell_volume 2394.0(4)
_cod_database_code 1548366
_chemical_oxdiff_formula 'c10 h10 N2 O2'
_reflns_odcompleteness_completeness 99.65
_reflns_odcompleteness_iscentric 1
_reflns_odcompleteness_theta 26.32
_olex2_refinement_description
;
1. Fixed Uiso
 At 1.2 times of:
  All C(H) groups, All N(H) groups
 At 1.5 times of:
  All C(H,H,H) groups
2.a Ternary CH refined with riding coordinates:
 C9(H9), C10(H10)
2.b Aromatic/amide H refined with riding coordinates:
 N2(H2), C2(H2A), C3(H3), C4(H4), C5(H5), C14(H14), C15(H15), C16(H16),
 C17(H17), C18(H18), C21(H21), C22(H22), C23(H23), C26(H26), C27(H27), C28(H28)
2.c Idealised Me refined as rotating group:
 C12(H12A,H12B,H12C)
;

loop_
_space_group_symop_id
_space_group_symop_operation_xyz
1 'x, y, z'
2 '-x+1/2, -y, z+1/2'
3 'x+1/2, -y+1/2, -z'
4 '-x, y+1/2, -z+1/2'

loop_
_atom_site_label
_atom_site_type_symbol
_atom_site_fract_x
_atom_site_fract_y
_atom_site_fract_z
_atom_site_U_iso_or_equiv
_atom_site_adp_type
_atom_site_occupancy
_atom_site_calc_flag
_atom_site_disorder_assembly
_atom_site_disorder_group
_atom_site_refinement_flags_posn
O1 O 1.1392(3) 0.06416(15) 0.77617(11) 0.0697(6) Uani 1 d . . .
O2 O 0.6215(3) -0.02924(17) 0.85859(10) 0.0705(6) Uani 1 d . . .
O3 O 1.2222(3) -0.12864(14) 0.95987(11) 0.0759(7) Uani 1 d . . .
O4 O 1.0224(2) -0.24195(14) 0.96055(10) 0.0632(6) Uani 1 d . . .
O5 O 0.8851(3) -0.03277(14) 0.98955(10) 0.0763(7) Uani 1 d . . .
N1 N 0.8998(3) 0.01772(14) 0.83267(10) 0.0483(5) Uani 1 d . . .
N2 N 0.9169(4) 0.11226(15) 0.95085(11) 0.0583(6) Uani 1 d . . .
H2 H 0.9268 0.1414 0.9164 0.070 Uiso 1 calc . . R
N3 N 0.9136(4) 0.29503(17) 0.93369(13) 0.0740(8) Uani 1 d . . .
C1 C 0.8477(4) 0.06027(18) 0.73210(13) 0.0515(7) Uani 1 d . . .
C2 C 0.8591(5) 0.0913(2) 0.67165(16) 0.0687(9) Uani 1 d . . .
H2A H 0.9650 0.1089 0.6543 0.082 Uiso 1 calc . . R
C3 C 0.7059(6) 0.0951(2) 0.63844(17) 0.0825(11) Uani 1 d . . .
H3 H 0.7096 0.1148 0.5976 0.099 Uiso 1 calc . . R
C4 C 0.5491(5) 0.0707(2) 0.66338(18) 0.0824(11) Uani 1 d . . .
H4 H 0.4486 0.0753 0.6396 0.099 Uiso 1 calc . . R
C5 C 0.5374(4) 0.0388(2) 0.72456(17) 0.0706(9) Uani 1 d . . .
H5 H 0.4316 0.0213 0.7419 0.085 Uiso 1 calc . . R
C6 C 0.6904(4) 0.03477(19) 0.75738(14) 0.0545(7) Uani 1 d . . .
C7 C 0.7216(4) 0.00325(18) 0.82169(14) 0.0519(7) Uani 1 d . . .
C8 C 0.9853(4) 0.04963(18) 0.77914(14) 0.0517(7) Uani 1 d . . .
C9 C 0.9909(4) -0.01957(18) 0.88625(13) 0.0487(7) Uani 1 d . . .
H9 H 1.1126 0.0003 0.8829 0.058 Uiso 1 calc . . R
C10 C 0.9912(4) -0.12624(17) 0.88529(14) 0.0511(7) Uani 1 d . . .
H10 H 0.8705 -0.1482 0.8880 0.061 Uiso 1 calc . . R
C11 C 1.0914(4) -0.16325(19) 0.93977(14) 0.0535(7) Uani 1 d . . .
C12 C 1.1035(5) -0.2817(2) 1.01473(17) 0.0815(11) Uani 1 d . . .
H12A H 1.2207 -0.2998 1.0050 0.122 Uiso 1 calc . . GR
H12B H 1.0385 -0.3352 1.0278 0.122 Uiso 1 calc . . GR
H12C H 1.1049 -0.2366 1.0473 0.122 Uiso 1 calc . . GR
C13 C 1.0702(4) -0.16170(18) 0.82550(14) 0.0531(7) Uani 1 d . . .
C14 C 1.2485(4) -0.1601(2) 0.81601(16) 0.0641(8) Uani 1 d . . .
H14 H 1.3220 -0.1393 0.8472 0.077 Uiso 1 calc . . R
C15 C 1.3180(5) -0.1895(2) 0.76032(18) 0.0773(10) Uani 1 d . . .
H15 H 1.4381 -0.1892 0.7546 0.093 Uiso 1 calc . . R
C16 C 1.2118(5) -0.2189(2) 0.71371(18) 0.0783(10) Uani 1 d . . .
H16 H 1.2596 -0.2384 0.6764 0.094 Uiso 1 calc . . R
C17 C 1.0344(5) -0.2197(2) 0.72189(17) 0.0720(10) Uani 1 d . . .
H17 H 0.9616 -0.2388 0.6900 0.086 Uiso 1 calc . . R
C18 C 0.9639(5) -0.19192(19) 0.77802(17) 0.0635(8) Uani 1 d . . .
H18 H 0.8438 -0.1936 0.7837 0.076 Uiso 1 calc . . R
C19 C 0.9218(4) 0.01877(19) 0.94743(14) 0.0545(7) Uani 1 d . . .
C20 C 0.8978(4) 0.16785(19) 1.00360(14) 0.0562(7) Uani 1 d . . .
C21 C 0.8831(6) 0.1351(2) 1.06215(16) 0.0784(10) Uani 1 d . . .
H21 H 0.8792 0.0716 1.0695 0.094 Uiso 1 calc . . R
C22 C 0.8736(6) 0.1983(3) 1.11182(17) 0.0914(12) Uani 1 d . . .
H22 H 0.8621 0.1753 1.1517 0.110 Uiso 1 calc . . R
C23 C 0.8807(5) 0.2901(3) 1.10359(17) 0.0798(10) Uani 1 d . . .
H23 H 0.8765 0.3297 1.1375 0.096 Uiso 1 calc . . R
C24 C 0.8947(4) 0.3269(2) 1.04346(16) 0.0637(8) Uani 1 d . . .
C25 C 0.9014(4) 0.2647(2) 0.99312(15) 0.0564(7) Uani 1 d . . .
C26 C 0.9161(7) 0.3847(2) 0.9246(2) 0.0985(14) Uani 1 d . . .
H26 H 0.9238 0.4057 0.8841 0.118 Uiso 1 calc . . R
C27 C 0.9081(6) 0.4511(2) 0.9712(2) 0.0996(13) Uani 1 d . . .
H27 H 0.9088 0.5141 0.9618 0.120 Uiso 1 calc . . R
C28 C 0.8993(5) 0.4221(2) 1.03002(19) 0.0784(10) Uani 1 d . . .
H28 H 0.8962 0.4652 1.0619 0.094 Uiso 1 calc . . R

loop_
_atom_site_aniso_label
_atom_site_aniso_U_11
_atom_site_aniso_U_22
_atom_site_aniso_U_33
_atom_site_aniso_U_23
_atom_site_aniso_U_13
_atom_site_aniso_U_12
O1 0.0508(12) 0.0728(13) 0.0856(16) 0.0123(12) 0.0126(11) -0.0032(11)
O2 0.0532(12) 0.0880(15) 0.0702(14) 0.0071(12) 0.0130(11) -0.0073(12)
O3 0.0731(15) 0.0687(14) 0.0859(17) 0.0087(12) -0.0211(13) -0.0098(12)
O4 0.0584(11) 0.0576(12) 0.0736(14) 0.0182(11) -0.0045(11) 0.0008(10)
O5 0.1107(18) 0.0548(11) 0.0633(14) 0.0042(11) 0.0192(14) -0.0039(13)
N1 0.0463(12) 0.0458(11) 0.0528(14) 0.0004(10) 0.0047(11) 0.0005(11)
N2 0.0802(17) 0.0495(13) 0.0453(14) -0.0008(11) 0.0023(14) 0.0014(13)
N3 0.106(2) 0.0521(14) 0.0638(18) -0.0067(13) 0.0162(17) -0.0018(16)
C1 0.0604(17) 0.0401(13) 0.0540(18) -0.0029(13) 0.0041(14) 0.0000(13)
C2 0.088(2) 0.0561(17) 0.062(2) 0.0024(15) 0.0100(19) -0.0037(17)
C3 0.113(3) 0.074(2) 0.060(2) 0.0030(18) -0.012(2) -0.004(2)
C4 0.092(3) 0.081(2) 0.074(3) 0.002(2) -0.025(2) -0.002(2)
C5 0.063(2) 0.069(2) 0.080(3) -0.0037(19) -0.0084(17) -0.0014(17)
C6 0.0553(16) 0.0469(15) 0.061(2) -0.0054(14) -0.0001(15) 0.0015(14)
C7 0.0483(16) 0.0487(15) 0.0587(19) -0.0030(14) 0.0061(14) 0.0008(13)
C8 0.0548(17) 0.0406(14) 0.0597(19) -0.0019(13) 0.0116(15) -0.0029(13)
C9 0.0468(14) 0.0468(14) 0.0526(17) 0.0006(13) 0.0019(13) 0.0018(12)
C10 0.0490(14) 0.0449(14) 0.0595(18) -0.0006(14) 0.0021(14) -0.0005(13)
C11 0.0498(16) 0.0470(15) 0.0636(19) -0.0031(14) 0.0009(15) 0.0033(15)
C12 0.070(2) 0.083(2) 0.092(3) 0.032(2) -0.005(2) 0.0037(19)
C13 0.0597(17) 0.0373(13) 0.0622(19) 0.0010(13) -0.0045(16) -0.0004(14)
C14 0.0650(19) 0.0595(17) 0.068(2) -0.0028(16) 0.0045(16) -0.0016(16)
C15 0.078(2) 0.071(2) 0.083(3) 0.001(2) 0.020(2) -0.0012(19)
C16 0.104(3) 0.063(2) 0.067(2) -0.0068(17) 0.016(2) 0.007(2)
C17 0.099(3) 0.0518(18) 0.065(2) -0.0061(16) -0.010(2) 0.0030(18)
C18 0.071(2) 0.0454(16) 0.074(2) -0.0016(15) -0.0044(18) 0.0020(15)
C19 0.0561(16) 0.0479(15) 0.0594(19) -0.0010(15) 0.0014(16) 0.0026(14)
C20 0.0594(16) 0.0562(16) 0.0530(19) -0.0069(14) 0.0008(15) 0.0054(15)
C21 0.110(3) 0.068(2) 0.057(2) -0.0006(17) -0.002(2) 0.007(2)
C22 0.124(3) 0.101(3) 0.050(2) -0.008(2) 0.000(2) 0.010(3)
C23 0.085(2) 0.088(3) 0.067(2) -0.025(2) -0.006(2) 0.009(2)
C24 0.0538(16) 0.072(2) 0.065(2) -0.0187(17) 0.0007(16) 0.0043(15)
C25 0.0510(15) 0.0583(17) 0.060(2) -0.0138(15) 0.0024(15) 0.0002(15)
C26 0.158(4) 0.055(2) 0.084(3) -0.0082(18) 0.022(3) -0.009(2)
C27 0.140(4) 0.0540(19) 0.105(3) -0.015(2) 0.021(3) -0.005(2)
C28 0.081(2) 0.062(2) 0.092(3) -0.0312(19) 0.003(2) -0.0006(18)

loop_
_atom_type_symbol
_atom_type_description
_atom_type_scat_dispersion_real
_atom_type_scat_dispersion_imag
_atom_type_scat_source
C C 0.0033 0.0016 'International Tables Vol C Tables 4.2.6.8 and 6.1.1.4'
H H 0.0000 0.0000 'International Tables Vol C Tables 4.2.6.8 and 6.1.1.4'
N N 0.0061 0.0033 'International Tables Vol C Tables 4.2.6.8 and 6.1.1.4'
O O 0.0106 0.0060 'International Tables Vol C Tables 4.2.6.8 and 6.1.1.4'

loop_
_geom_angle_atom_site_label_1
_geom_angle_atom_site_label_2
_geom_angle_atom_site_label_3
_geom_angle
_geom_angle_site_symmetry_1
_geom_angle_site_symmetry_3
C11 O4 C12 116.2(2) . .
C7 N1 C8 111.3(2) . .
C7 N1 C9 123.2(2) . .
C8 N1 C9 123.5(2) . .
C19 N2 H2 115.9 . .
C19 N2 C20 128.1(3) . .
C20 N2 H2 115.9 . .
C26 N3 C25 117.4(3) . .
C2 C1 C8 129.8(3) . .
C6 C1 C2 121.2(3) . .
C6 C1 C8 109.0(2) . .
C1 C2 H2A 121.6 . .
C3 C2 C1 116.8(3) . .
C3 C2 H2A 121.6 . .
C2 C3 H3 118.8 . .
C4 C3 C2 122.4(3) . .
C4 C3 H3 118.8 . .
C3 C4 H4 119.6 . .
C3 C4 C5 120.9(3) . .
C5 C4 H4 119.6 . .
C4 C5 H5 121.7 . .
C6 C5 C4 116.6(3) . .
C6 C5 H5 121.7 . .
C1 C6 C7 108.3(3) . .
C5 C6 C1 122.2(3) . .
C5 C6 C7 129.5(3) . .
O2 C7 N1 124.5(3) . .
O2 C7 C6 129.7(3) . .
N1 C7 C6 105.7(2) . .
O1 C8 N1 124.0(3) . .
O1 C8 C1 130.4(3) . .
N1 C8 C1 105.6(2) . .
N1 C9 H9 106.8 . .
N1 C9 C10 111.0(2) . .
N1 C9 C19 112.9(2) . .
C10 C9 H9 106.8 . .
C19 C9 H9 106.8 . .
C19 C9 C10 111.9(2) . .
C9 C10 H10 108.7 . .
C11 C10 C9 110.1(2) . .
C11 C10 H10 108.7 . .
C11 C10 C13 110.2(2) . .
C13 C10 C9 110.4(2) . .
C13 C10 H10 108.7 . .
O3 C11 O4 124.3(3) . .
O3 C11 C10 124.3(3) . .
O4 C11 C10 111.3(2) . .
O4 C12 H12A 109.5 . .
O4 C12 H12B 109.5 . .
O4 C12 H12C 109.5 . .
H12A C12 H12B 109.5 . .
H12A C12 H12C 109.5 . .
H12B C12 H12C 109.5 . .
C14 C13 C10 121.1(3) . .
C18 C13 C10 120.3(3) . .
C18 C13 C14 118.6(3) . .
C13 C14 H14 119.8 . .
C13 C14 C15 120.3(3) . .
C15 C14 H14 119.8 . .
C14 C15 H15 119.7 . .
C16 C15 C14 120.6(3) . .
C16 C15 H15 119.7 . .
C15 C16 H16 120.0 . .
C15 C16 C17 120.0(4) . .
C17 C16 H16 120.0 . .
C16 C17 H17 120.1 . .
C16 C17 C18 119.8(3) . .
C18 C17 H17 120.1 . .
C13 C18 C17 120.7(3) . .
C13 C18 H18 119.6 . .
C17 C18 H18 119.6 . .
O5 C19 N2 124.4(3) . .
O5 C19 C9 120.8(2) . .
N2 C19 C9 114.7(3) . .
N2 C20 C25 115.5(3) . .
C21 C20 N2 124.8(3) . .
C21 C20 C25 119.6(3) . .
C20 C21 H21 120.3 . .
C20 C21 C22 119.5(3) . .
C22 C21 H21 120.3 . .
C21 C22 H22 118.8 . .
C23 C22 C21 122.4(4) . .
C23 C22 H22 118.8 . .
C22 C23 H23 120.0 . .
C22 C23 C24 119.9(3) . .
C24 C23 H23 120.0 . .
C23 C24 C25 118.5(3) . .
C28 C24 C23 124.2(3) . .
C28 C24 C25 117.3(3) . .
N3 C25 C20 118.0(3) . .
N3 C25 C24 121.9(3) . .
C24 C25 C20 120.1(3) . .
N3 C26 H26 117.6 . .
N3 C26 C27 124.7(4) . .
C27 C26 H26 117.6 . .
C26 C27 H27 120.8 . .
C28 C27 C26 118.4(4) . .
C28 C27 H27 120.8 . .
C24 C28 H28 119.9 . .
C27 C28 C24 120.2(3) . .
C27 C28 H28 119.9 . .

loop_
_geom_bond_atom_site_label_1
_geom_bond_atom_site_label_2
_geom_bond_distance
_geom_bond_site_symmetry_2
O1 C8 1.201(3) .
O2 C7 1.203(3) .
O3 C11 1.202(4) .
O4 C11 1.330(3) .
O4 C12 1.446(4) .
O5 C19 1.209(3) .
N1 C7 1.403(4) .
N1 C8 1.409(3) .
N1 C9 1.457(4) .
N2 H2 0.8600 .
N2 C19 1.350(3) .
N2 C20 1.403(4) .
N3 C25 1.362(4) .
N3 C26 1.308(4) .
C1 C2 1.386(4) .
C1 C6 1.375(4) .
C1 C8 1.475(4) .
C2 H2A 0.9300 .
C2 C3 1.379(5) .
C3 H3 0.9300 .
C3 C4 1.365(5) .
C4 H4 0.9300 .
C4 C5 1.405(5) .
C5 H5 0.9300 .
C5 C6 1.373(4) .
C6 C7 1.484(4) .
C9 H9 0.9800 .
C9 C10 1.537(4) .
C9 C19 1.530(4) .
C10 H10 0.9800 .
C10 C11 1.506(4) .
C10 C13 1.518(4) .
C12 H12A 0.9600 .
C12 H12B 0.9600 .
C12 H12C 0.9600 .
C13 C14 1.383(4) .
C13 C18 1.383(4) .
C14 H14 0.9300 .
C14 C15 1.385(5) .
C15 H15 0.9300 .
C15 C16 1.365(5) .
C16 H16 0.9300 .
C16 C17 1.373(5) .
C17 H17 0.9300 .
C17 C18 1.390(4) .
C18 H18 0.9300 .
C20 C21 1.357(4) .
C20 C25 1.414(4) .
C21 H21 0.9300 .
C21 C22 1.411(5) .
C22 H22 0.9300 .
C22 C23 1.335(5) .
C23 H23 0.9300 .
C23 C24 1.410(5) .
C24 C25 1.412(4) .
C24 C28 1.402(5) .
C26 H26 0.9300 .
C26 C27 1.391(5) .
C27 H27 0.9300 .
C27 C28 1.342(5) .
C28 H28 0.9300 .

loop_
_geom_torsion_atom_site_label_1
_geom_torsion_atom_site_label_2
_geom_torsion_atom_site_label_3
_geom_torsion_atom_site_label_4
_geom_torsion
_geom_torsion_site_symmetry_1
_geom_torsion_site_symmetry_2
_geom_torsion_site_symmetry_3
_geom_torsion_site_symmetry_4
N1 C9 C10 C11 178.0(2) . . . .
N1 C9 C10 C13 56.1(3) . . . .
N1 C9 C19 O5 130.7(3) . . . .
N1 C9 C19 N2 -53.3(3) . . . .
N2 C20 C21 C22 176.7(3) . . . .
N2 C20 C25 N3 3.3(4) . . . .
N2 C20 C25 C24 -175.9(3) . . . .
N3 C26 C27 C28 0.9(8) . . . .
C1 C2 C3 C4 0.8(5) . . . .
C1 C6 C7 O2 -175.6(3) . . . .
C1 C6 C7 N1 3.7(3) . . . .
C2 C1 C6 C5 -0.1(4) . . . .
C2 C1 C6 C7 178.9(2) . . . .
C2 C1 C8 O1 -1.0(5) . . . .
C2 C1 C8 N1 178.5(3) . . . .
C2 C3 C4 C5 -1.2(6) . . . .
C3 C4 C5 C6 0.8(5) . . . .
C4 C5 C6 C1 -0.2(5) . . . .
C4 C5 C6 C7 -179.0(3) . . . .
C5 C6 C7 O2 3.3(5) . . . .
C5 C6 C7 N1 -177.4(3) . . . .
C6 C1 C2 C3 -0.2(4) . . . .
C6 C1 C8 O1 180.0(3) . . . .
C6 C1 C8 N1 -0.5(3) . . . .
C7 N1 C8 O1 -177.4(3) . . . .
C7 N1 C8 C1 3.0(3) . . . .
C7 N1 C9 C10 63.7(3) . . . .
C7 N1 C9 C19 -62.9(3) . . . .
C8 N1 C7 O2 175.2(3) . . . .
C8 N1 C7 C6 -4.1(3) . . . .
C8 N1 C9 C10 -98.6(3) . . . .
C8 N1 C9 C19 134.7(3) . . . .
C8 C1 C2 C3 -179.1(3) . . . .
C8 C1 C6 C5 179.0(3) . . . .
C8 C1 C6 C7 -2.0(3) . . . .
C9 N1 C7 O2 11.0(4) . . . .
C9 N1 C7 C6 -168.4(2) . . . .
C9 N1 C8 O1 -13.3(4) . . . .
C9 N1 C8 C1 167.2(2) . . . .
C9 C10 C11 O3 -37.9(4) . . . .
C9 C10 C11 O4 145.7(2) . . . .
C9 C10 C13 C14 76.1(3) . . . .
C9 C10 C13 C18 -100.6(3) . . . .
C10 C9 C19 O5 4.5(4) . . . .
C10 C9 C19 N2 -179.5(3) . . . .
C10 C13 C14 C15 -177.6(3) . . . .
C10 C13 C18 C17 176.5(2) . . . .
C11 C10 C13 C14 -45.7(3) . . . .
C11 C10 C13 C18 137.6(3) . . . .
C12 O4 C11 O3 6.3(4) . . . .
C12 O4 C11 C10 -177.3(2) . . . .
C13 C10 C11 O3 84.1(3) . . . .
C13 C10 C11 O4 -92.3(3) . . . .
C13 C14 C15 C16 1.1(5) . . . .
C14 C13 C18 C17 -0.3(4) . . . .
C14 C15 C16 C17 -0.1(5) . . . .
C15 C16 C17 C18 -1.0(5) . . . .
C16 C17 C18 C13 1.2(5) . . . .
C18 C13 C14 C15 -0.9(5) . . . .
C19 N2 C20 C21 1.1(5) . . . .
C19 N2 C20 C25 178.6(3) . . . .
C19 C9 C10 C11 -54.8(3) . . . .
C19 C9 C10 C13 -176.7(2) . . . .
C20 N2 C19 O5 11.1(5) . . . .
C20 N2 C19 C9 -164.8(3) . . . .
C20 C21 C22 C23 -0.8(7) . . . .
C21 C20 C25 N3 -179.0(3) . . . .
C21 C20 C25 C24 1.8(5) . . . .
C21 C22 C23 C24 1.3(7) . . . .
C22 C23 C24 C25 -0.2(6) . . . .
C22 C23 C24 C28 178.6(4) . . . .
C23 C24 C25 N3 179.5(3) . . . .
C23 C24 C25 C20 -1.3(4) . . . .
C23 C24 C28 C27 -178.2(4) . . . .
C25 N3 C26 C27 0.3(7) . . . .
C25 C20 C21 C22 -0.8(6) . . . .
C25 C24 C28 C27 0.6(6) . . . .
C26 N3 C25 C20 179.8(4) . . . .
C26 N3 C25 C24 -1.1(5) . . . .
C26 C27 C28 C24 -1.3(7) . . . .
C28 C24 C25 N3 0.6(5) . . . .
C28 C24 C25 C20 179.8(3) . . . .
